data_7234304
loop_
_publ_author_name
'Tien-Lin Wu'
'Chi-Hsien Kuo'
'Bo-Chao Lin'
'Yu-Tai Tao'
'Chao-Ping Hsu'
'Rai-Shung Liu'

_publ_section_title
;
 Synthesis of planar dibenzo[de,op]bistetracene derivatives for organic
 field-effect transistor applications: substituent effect on crystal
 packing and charge transport property
;
_journal_name_full 'Journal of Materials Chemistry C'
_journal_page_first 7583
_journal_page_last 7588
_journal_paper_doi 10.1039/C5TC01455G
_journal_volume 3
_journal_year 2015
_chemical_formula_moiety 'C42 H32'
_chemical_formula_sum 'C42 H32'
_chemical_formula_weight 536.68
_space_group_IT_number 15
_space_group_name_Hall '-C 2yc'
_space_group_name_H-M_alt 'C 1 2/c 1'
_symmetry_cell_setting monoclinic
_symmetry_space_group_name_H-M 'C 1 2/c 1'
_atom_sites_solution_hydrogens geom
_atom_sites_solution_primary direct
_atom_sites_solution_secondary difmap
_cell_angle_alpha 90.00
_cell_angle_beta 119.161(15)
_cell_angle_gamma 90.00
_cell_formula_units_Z 4
_cell_length_a 26.659(4)
_cell_length_b 6.1038(11)
_cell_length_c 19.317(4)
_cell_measurement_reflns_used 0
_cell_measurement_temperature 200(2)
_cell_measurement_theta_max 0
_cell_measurement_theta_min 0
_cell_volume 2744.9(9)
_computing_molecular_graphics 'Ortep-3 for Windows (Farrugia, 1997)'
_computing_publication_material 'WinGX publication routines (Farrugia, 1999)'
_computing_structure_refinement 'SHELXL-97 (Sheldrick, 1997)'
_computing_structure_solution 'SHELXS-86 (Sheldrick, 1986)'
_diffrn_ambient_temperature 200(2)
_diffrn_measured_fraction_theta_full 0.996
_diffrn_measured_fraction_theta_max 0.996
_diffrn_radiation_monochromator graphite
_diffrn_radiation_source 'fine-focus sealed tube'
_diffrn_radiation_type MoK\a
_diffrn_radiation_wavelength 0.71073
_diffrn_reflns_av_R_equivalents 0.1070
_diffrn_reflns_av_sigmaI/netI 0.1454
_diffrn_reflns_limit_h_max 30
_diffrn_reflns_limit_h_min -31
_diffrn_reflns_limit_k_max 7
_diffrn_reflns_limit_k_min -7
_diffrn_reflns_limit_l_max 22
_diffrn_reflns_limit_l_min -22
_diffrn_reflns_number 8616
_diffrn_reflns_theta_full 25.06
_diffrn_reflns_theta_max 25.06
_diffrn_reflns_theta_min 1.75
_exptl_absorpt_coefficient_mu 0.073
_exptl_absorpt_correction_T_max 0.9993
_exptl_absorpt_correction_T_min 0.9519
_exptl_absorpt_correction_type multi-scan
_exptl_crystal_colour orange-red
_exptl_crystal_density_diffrn 1.299
_exptl_crystal_density_method 'not measured'
_exptl_crystal_description prism
_exptl_crystal_F_000 1136
_exptl_crystal_size_max 0.68
_exptl_crystal_size_mid 0.04
_exptl_crystal_size_min 0.01
_refine_diff_density_max 0.608
_refine_diff_density_min -0.572
_refine_diff_density_rms 0.261
_refine_ls_extinction_method none
_refine_ls_goodness_of_fit_ref 0.952
_refine_ls_hydrogen_treatment constr
_refine_ls_matrix_type full
_refine_ls_number_parameters 190
_refine_ls_number_reflns 2427
_refine_ls_number_restraints 0
_refine_ls_restrained_S_all 0.952
_refine_ls_R_factor_all 0.2130
_refine_ls_R_factor_gt 0.0680
_refine_ls_shift/su_max 0.000
_refine_ls_shift/su_mean 0.000
_refine_ls_structure_factor_coef Fsqd
_refine_ls_weighting_details 'calc w=1/[\s^2^(Fo^2^)+(0.1188P)^2^+0.0000P] where P=(Fo^2^+2Fc^2^)/3'
_refine_ls_weighting_scheme calc
_refine_ls_wR_factor_gt 0.1624
_refine_ls_wR_factor_ref 0.2590
_reflns_number_gt 902
_reflns_number_total 2427
_reflns_threshold_expression >2sigma(I)
_cod_data_source_file J-Mater-Chem-C-2015-3-7583.cif
_cod_data_source_block ch15723
_cod_original_cell_volume 2745.0(9)
_cod_original_sg_symbol_H-M 'C 2/c'
_cod_database_code 7234304

loop_
_symmetry_equiv_pos_as_xyz
'x, y, z'
'-x, y, -z+1/2'
'x+1/2, y+1/2, z'
'-x+1/2, y+1/2, -z+1/2'
'-x, -y, -z'
'x, -y, z-1/2'
'-x+1/2, -y+1/2, -z'
'x+1/2, -y+1/2, z-1/2'

loop_
_atom_site_label
_atom_site_type_symbol
_atom_site_fract_x
_atom_site_fract_y
_atom_site_fract_z
_atom_site_U_iso_or_equiv
_atom_site_adp_type
_atom_site_occupancy
_atom_site_symmetry_multiplicity
_atom_site_calc_flag
_atom_site_refinement_flags
_atom_site_disorder_assembly
_atom_site_disorder_group
C1 C 0.0602(2) 0.4832(8) 0.1649(3) 0.0405(14) Uani 1 1 d . . .
C2 C 0.0828(3) 0.5435(15) 0.1090(3) 0.125(4) Uani 1 1 d . . .
H2A H 0.1174 0.4575 0.1223 0.188 Uiso 1 1 calc R . .
H2B H 0.0923 0.6999 0.1143 0.188 Uiso 1 1 calc R . .
H2C H 0.0534 0.5122 0.0543 0.188 Uiso 1 1 calc R . .
C3 C 0.0075(3) 0.6121(11) 0.1447(3) 0.091(3) Uani 1 1 d . . .
H3A H -0.0215 0.5824 0.0896 0.137 Uiso 1 1 calc R . .
H3B H 0.0169 0.7686 0.1509 0.137 Uiso 1 1 calc R . .
H3C H -0.0075 0.5702 0.1801 0.137 Uiso 1 1 calc R . .
C4 C 0.0440(3) 0.2439(10) 0.1502(3) 0.108(3) Uani 1 1 d . . .
H4A H 0.0783 0.1566 0.1629 0.161 Uiso 1 1 calc R . .
H4B H 0.0155 0.2226 0.0943 0.161 Uiso 1 1 calc R . .
H4C H 0.0278 0.1973 0.1837 0.161 Uiso 1 1 calc R . .
C5 C 0.10524(19) 0.5313(8) 0.2517(3) 0.0366(14) Uani 1 1 d . . .
C6 C 0.1106(2) 0.3972(8) 0.3132(3) 0.0374(14) Uani 1 1 d . . .
H6 H 0.0859 0.2741 0.3007 0.045 Uiso 1 1 calc R . .
C7 C 0.1506(2) 0.4358(8) 0.3923(3) 0.0321(13) Uani 1 1 d . . .
C8 C 0.18821(19) 0.6169(7) 0.4103(3) 0.0283(12) Uani 1 1 d . . .
C9 C 0.18292(19) 0.7584(8) 0.3489(3) 0.0305(13) Uani 1 1 d . . .
C10 C 0.1412(2) 0.7096(8) 0.2699(3) 0.0377(14) Uani 1 1 d . . .
H10 H 0.1379 0.8021 0.2283 0.045 Uiso 1 1 calc R . .
C11 C 0.23151(19) 0.6600(7) 0.4915(3) 0.0284(12) Uani 1 1 d . . .
C12 C 0.23641(19) 0.5180(7) 0.5539(3) 0.0282(12) Uani 1 1 d . . .
C13 C 0.19921(19) 0.3318(7) 0.5345(2) 0.0276(12) Uani 1 1 d . . .
C14 C 0.1563(2) 0.2882(7) 0.4555(3) 0.0304(12) Uani 1 1 d . . .
C15 C 0.1214(2) 0.1053(8) 0.4413(3) 0.0396(14) Uani 1 1 d . . .
H15 H 0.0921 0.0764 0.3886 0.047 Uiso 1 1 calc R . .
C16 C 0.1280(2) -0.0365(8) 0.5014(3) 0.0411(14) Uani 1 1 d . . .
H16 H 0.1034 -0.1599 0.4895 0.049 Uiso 1 1 calc R . .
C17 C 0.1698(2) 0.0021(8) 0.5775(3) 0.0411(14) Uani 1 1 d . . .
H17 H 0.1747 -0.0968 0.6183 0.049 Uiso 1 1 calc R . .
C18 C 0.2058(2) 0.1874(7) 0.5962(3) 0.0325(13) Uani 1 1 d . . .
C19 C 0.2496(2) 0.2293(9) 0.6749(3) 0.0374(14) Uani 1 1 d . . .
H19 H 0.2544 0.1331 0.7163 0.045 Uiso 1 1 calc R . .
C20 C 0.2843(2) 0.4039(8) 0.6914(3) 0.0333(13) Uani 1 1 d . . .
H20 H 0.3135 0.4269 0.7446 0.040 Uiso 1 1 calc R . .
C21 C 0.2791(2) 0.5559(8) 0.6321(3) 0.0313(12) Uani 1 1 d . . .

loop_
_atom_site_aniso_label
_atom_site_aniso_U_11
_atom_site_aniso_U_22
_atom_site_aniso_U_33
_atom_site_aniso_U_23
_atom_site_aniso_U_13
_atom_site_aniso_U_12
C1 0.032(3) 0.048(3) 0.025(3) 0.000(2) 0.002(2) -0.005(3)
C2 0.103(6) 0.241(10) 0.037(4) -0.068(5) 0.037(4) -0.107(6)
C3 0.051(4) 0.115(6) 0.050(4) -0.024(4) -0.021(3) 0.024(4)
C4 0.134(7) 0.063(5) 0.045(4) -0.011(3) -0.019(4) -0.006(5)
C5 0.025(3) 0.050(3) 0.020(3) -0.009(2) 0.000(2) -0.001(3)
C6 0.034(3) 0.041(3) 0.035(3) -0.005(3) 0.014(3) -0.005(3)
C7 0.027(3) 0.039(3) 0.027(3) -0.004(2) 0.010(2) 0.001(2)
C8 0.023(3) 0.034(3) 0.021(3) -0.005(2) 0.006(2) 0.002(2)
C9 0.023(3) 0.035(3) 0.027(3) -0.006(2) 0.007(2) 0.002(2)
C10 0.034(3) 0.041(3) 0.027(3) -0.003(2) 0.006(3) -0.002(3)
C11 0.026(3) 0.032(3) 0.025(3) 0.000(2) 0.011(2) 0.004(2)
C12 0.026(3) 0.030(3) 0.024(3) -0.003(2) 0.008(2) 0.004(2)
C13 0.022(3) 0.035(3) 0.026(3) -0.006(2) 0.011(2) 0.002(2)
C14 0.026(3) 0.032(3) 0.035(3) -0.005(2) 0.017(2) -0.001(2)
C15 0.035(3) 0.045(3) 0.032(3) -0.005(3) 0.011(3) -0.004(3)
C16 0.039(3) 0.044(3) 0.040(3) -0.009(3) 0.019(3) -0.012(3)
C17 0.049(3) 0.042(3) 0.038(3) -0.003(3) 0.026(3) -0.005(3)
C18 0.034(3) 0.034(3) 0.030(3) -0.003(2) 0.015(3) -0.004(2)
C19 0.041(3) 0.043(3) 0.033(3) 0.001(2) 0.022(3) -0.001(3)
C20 0.029(3) 0.043(3) 0.024(3) -0.003(2) 0.009(2) -0.002(3)
C21 0.033(3) 0.036(3) 0.026(3) 0.002(2) 0.015(2) 0.006(2)

loop_
_atom_type_symbol
_atom_type_description
_atom_type_scat_dispersion_real
_atom_type_scat_dispersion_imag
_atom_type_scat_source
C C 0.0033 0.0016 'International Tables Vol C Tables 4.2.6.8 and 6.1.1.4'
H H 0.0000 0.0000 'International Tables Vol C Tables 4.2.6.8 and 6.1.1.4'

loop_
_geom_angle_atom_site_label_1
_geom_angle_atom_site_label_2
_geom_angle_atom_site_label_3
_geom_angle
_geom_angle_site_symmetry_1
_geom_angle_site_symmetry_3
C3 C1 C4 108.4(5) . .
C3 C1 C2 109.7(5) . .
C4 C1 C2 106.0(6) . .
C3 C1 C5 108.7(4) . .
C4 C1 C5 112.9(4) . .
C2 C1 C5 111.0(5) . .
C1 C2 H2A 109.5 . .
C1 C2 H2B 109.5 . .
H2A C2 H2B 109.5 . .
C1 C2 H2C 109.5 . .
H2A C2 H2C 109.5 . .
H2B C2 H2C 109.5 . .
C1 C3 H3A 109.5 . .
C1 C3 H3B 109.5 . .
H3A C3 H3B 109.5 . .
C1 C3 H3C 109.5 . .
H3A C3 H3C 109.5 . .
H3B C3 H3C 109.5 . .
C1 C4 H4A 109.5 . .
C1 C4 H4B 109.5 . .
H4A C4 H4B 109.5 . .
C1 C4 H4C 109.5 . .
H4A C4 H4C 109.5 . .
H4B C4 H4C 109.5 . .
C10 C5 C6 118.5(4) . .
C10 C5 C1 120.3(5) . .
C6 C5 C1 121.2(5) . .
C7 C6 C5 122.8(5) . .
C7 C6 H6 118.6 . .
C5 C6 H6 118.6 . .
C6 C7 C8 118.3(5) . .
C6 C7 C14 121.5(4) . .
C8 C7 C14 120.1(4) . .
C7 C8 C9 119.9(4) . .
C7 C8 C11 120.2(4) . .
C9 C8 C11 119.8(4) . .
C10 C9 C8 118.7(4) . .
C10 C9 C21 121.7(5) . 7_566
C8 C9 C21 119.6(4) . 7_566
C5 C10 C9 121.7(5) . .
C5 C10 H10 119.2 . .
C9 C10 H10 119.2 . .
C11 C11 C12 120.6(5) 7_566 .
C11 C11 C8 119.6(5) 7_566 .
C12 C11 C8 119.8(4) . .
C21 C12 C13 120.6(4) . .
C21 C12 C11 120.0(4) . .
C13 C12 C11 119.3(4) . .
C14 C13 C18 119.4(4) . .
C14 C13 C12 121.6(4) . .
C18 C13 C12 119.0(4) . .
C15 C14 C13 118.3(5) . .
C15 C14 C7 122.8(4) . .
C13 C14 C7 118.9(4) . .
C16 C15 C14 122.3(5) . .
C16 C15 H15 118.8 . .
C14 C15 H15 118.8 . .
C17 C16 C15 119.8(5) . .
C17 C16 H16 120.1 . .
C15 C16 H16 120.1 . .
C16 C17 C18 120.7(5) . .
C16 C17 H17 119.6 . .
C18 C17 H17 119.6 . .
C17 C18 C19 121.4(5) . .
C17 C18 C13 119.4(4) . .
C19 C18 C13 119.2(4) . .
C20 C19 C18 120.6(5) . .
C20 C19 H19 119.7 . .
C18 C19 H19 119.7 . .
C19 C20 C21 122.6(4) . .
C19 C20 H20 118.7 . .
C21 C20 H20 118.7 . .
C12 C21 C20 118.0(5) . .
C12 C21 C9 120.4(4) . 7_566
C20 C21 C9 121.6(4) . 7_566

loop_
_geom_bond_atom_site_label_1
_geom_bond_atom_site_label_2
_geom_bond_distance
_geom_bond_site_symmetry_2
C1 C3 1.485(7) .
C1 C4 1.510(7) .
C1 C2 1.517(8) .
C1 C5 1.541(6) .
C2 H2A 0.9800 .
C2 H2B 0.9800 .
C2 H2C 0.9800 .
C3 H3A 0.9800 .
C3 H3B 0.9800 .
C3 H3C 0.9800 .
C4 H4A 0.9800 .
C4 H4B 0.9800 .
C4 H4C 0.9800 .
C5 C10 1.378(6) .
C5 C6 1.392(6) .
C6 C7 1.393(6) .
C6 H6 0.9500 .
C7 C8 1.416(6) .
C7 C14 1.465(6) .
C8 C9 1.418(6) .
C8 C11 1.448(6) .
C9 C10 1.415(6) .
C9 C21 1.443(6) 7_566
C10 H10 0.9500 .
C11 C11 1.404(8) 7_566
C11 C12 1.439(6) .
C12 C21 1.398(6) .
C12 C13 1.433(6) .
C13 C14 1.417(6) .
C13 C18 1.424(6) .
C14 C15 1.392(6) .
C15 C16 1.390(6) .
C15 H15 0.9500 .
C16 C17 1.365(6) .
C16 H16 0.9500 .
C17 C18 1.412(6) .
C17 H17 0.9500 .
C18 C19 1.417(6) .
C19 C20 1.345(6) .
C19 H19 0.9500 .
C20 C21 1.426(6) .
C20 H20 0.9500 .
C21 C9 1.443(6) 7_566
